data_1563035
loop_
_publ_author_name
'Mei, Dajiang'
'Yin, Wenlong'
'Feng, Kai'
'Bai, Lei'
'Lin, Zheshuai'
'Yao, Jiyong'
'Wu, Yicheng'

_publ_section_title
;
 Synthesis, structure, and electronic structure of CsAgGa2Se4
;
_journal_name_full 'Journal of Solid State Chemistry'
_journal_page_first 54
_journal_page_last 57
_journal_paper_doi 10.1016/j.jssc.2011.11.014
_journal_volume 186
_journal_year 2012
_chemical_formula_sum 'Ag Cs Ga2 Se4'
_chemical_formula_weight 696.06
_space_group_IT_number 14
_space_group_name_Hall '-P 2ybc'
_space_group_name_H-M_alt 'P 1 21/c 1'
_symmetry_cell_setting monoclinic
_symmetry_space_group_name_H-M 'P 1 21/c 1'
_atom_sites_solution_hydrogens none
_atom_sites_solution_primary direct
_atom_sites_solution_secondary difmap
_audit_creation_method SHELXL-97
_cell_angle_alpha 90.00
_cell_angle_beta 103.10(3)
_cell_angle_gamma 90.00
_cell_formula_units_Z 8
_cell_length_a 11.225(2)
_cell_length_b 7.9443(16)
_cell_length_c 21.303(4)
_cell_measurement_temperature 93(2)
_cell_volume 1850.3(6)
_computing_cell_refinement 'CrystalClear (Rigaku Inc., 2008)'
_computing_data_collection 'CrystalClear (Rigaku Inc., 2008)'
_computing_data_reduction 'CrystalClear (Rigaku Inc., 2008)'
_computing_molecular_graphics 'SHELXL-97 (Sheldrick, 1997)'
_computing_publication_material Diamond
_computing_structure_refinement 'SHELXL-97 (Sheldrick, 1997)'
_computing_structure_solution 'SHELXS-97 (Sheldrick, 1990)'
_diffrn_ambient_temperature 93(2)
_diffrn_detector_area_resol_mean 28.5714
_diffrn_measured_fraction_theta_full 0.996
_diffrn_measured_fraction_theta_max 0.996
_diffrn_measurement_device_type 'Rigaku AFC10 diffractometer'
_diffrn_measurement_method dtprofit.ref
_diffrn_radiation_monochromator 'Graphite Monochromator'
_diffrn_radiation_source 'Rotating Anode'
_diffrn_radiation_type MoK\a
_diffrn_radiation_wavelength 0.71073
_diffrn_reflns_av_R_equivalents 0.0626
_diffrn_reflns_av_sigmaI/netI 0.0480
_diffrn_reflns_limit_h_max 11
_diffrn_reflns_limit_h_min -11
_diffrn_reflns_limit_k_max 8
_diffrn_reflns_limit_k_min -8
_diffrn_reflns_limit_l_max 22
_diffrn_reflns_limit_l_min -22
_diffrn_reflns_number 8745
_diffrn_reflns_theta_full 21.96
_diffrn_reflns_theta_max 21.96
_diffrn_reflns_theta_min 2.75
_exptl_absorpt_coefficient_mu 27.404
_exptl_absorpt_correction_T_max 0.53
_exptl_absorpt_correction_T_min 0.28
_exptl_absorpt_correction_type numerical
_exptl_absorpt_process_details 'face indexed'
_exptl_crystal_colour Yellow
_exptl_crystal_density_diffrn 4.998
_exptl_crystal_density_method 'not measured'
_exptl_crystal_description Chip
_exptl_crystal_F_000 2400
_exptl_crystal_size_max 0.1000
_exptl_crystal_size_mid 0.0730
_exptl_crystal_size_min 0.0250
_refine_diff_density_max 1.702
_refine_diff_density_min -1.411
_refine_diff_density_rms 0.368
_refine_ls_extinction_coef none
_refine_ls_extinction_method SHELXL
_refine_ls_goodness_of_fit_ref 1.048
_refine_ls_hydrogen_treatment none
_refine_ls_matrix_type full
_refine_ls_number_parameters 145
_refine_ls_number_reflns 2257
_refine_ls_number_restraints 0
_refine_ls_restrained_S_all 1.048
_refine_ls_R_factor_all 0.0687
_refine_ls_R_factor_gt 0.0479
_refine_ls_shift/su_max 0.000
_refine_ls_shift/su_mean 0.000
_refine_ls_structure_factor_coef Fsqd
_refine_ls_weighting_details 'calc w=1/[\s^2^(Fo^2^)+(0.0538P)^2^+48.4830P] where P=(Fo^2^+2Fc^2^)/3'
_refine_ls_weighting_scheme calc
_refine_ls_wR_factor_gt 0.1063
_refine_ls_wR_factor_ref 0.1188
_reflns_number_gt 1753
_reflns_number_total 2257
_reflns_threshold_expression >2sigma(I)
_cod_data_source_file JSSC-2012-186-54.cif
_cod_data_source_block finalt
_cod_depositor_comments
;
The following automatic conversions were performed:

data item '_exptl_crystal_density_meas' value 'none' was changed to
'?' -- the value is perceived as not measured.

Automatic conversion script
Id: cif_fix_values 8369 2020-08-20 11:38:08Z andrius 
;
_cod_original_sg_symbol_H-M P21/c
_cod_database_code 1563035

loop_
_symmetry_equiv_pos_as_xyz
'x, y, z'
'-x, y+1/2, -z+1/2'
'-x, -y, -z'
'x, -y-1/2, z-1/2'

loop_
_atom_site_label
_atom_site_type_symbol
_atom_site_fract_x
_atom_site_fract_y
_atom_site_fract_z
_atom_site_U_iso_or_equiv
_atom_site_adp_type
_atom_site_occupancy
_atom_site_symmetry_multiplicity
_atom_site_calc_flag
_atom_site_refinement_flags
_atom_site_disorder_assembly
_atom_site_disorder_group
Cs1 Cs 0.65395(12) 0.24488(15) 0.32683(6) 0.0144(3) Uani 1 1 d . . .
Cs2 Cs 0.59528(13) 0.25152(16) 0.08012(6) 0.0210(4) Uani 1 1 d . . .
Ag1 Ag 0.01031(15) 0.51080(18) 0.17555(7) 0.0178(4) Uani 1 1 d . . .
Ag2 Ag 0.10848(17) 0.8038(2) 0.01101(8) 0.0296(5) Uani 1 1 d . . .
Ga1 Ga 0.0010(2) 0.5073(2) 0.32897(9) 0.0088(5) Uani 1 1 d . . .
Ga2 Ga 0.2337(2) 0.2440(2) 0.45235(9) 0.0082(5) Uani 1 1 d . . .
Ga3 Ga 0.23427(19) 0.2567(2) 0.10104(9) 0.0078(5) Uani 1 1 d . . .
Ga4 Ga 0.2643(2) 0.2541(2) 0.28202(9) 0.0086(5) Uani 1 1 d . . .
Se1 Se 0.38482(19) 0.2780(2) 0.20009(9) 0.0137(5) Uani 1 1 d . . .
Se2 Se 0.18032(19) 0.5325(2) 0.28501(9) 0.0122(5) Uani 1 1 d . . .
Se3 Se 0.16986(19) 0.5176(2) 0.76226(9) 0.0122(5) Uani 1 1 d . . .
Se4 Se 0.01857(18) 0.2677(2) 0.40023(9) 0.0096(5) Uani 1 1 d . . .
Se5 Se 0.2848(2) 0.0296(2) 0.03286(9) 0.0129(5) Uani 1 1 d . . .
Se6 Se 0.25309(19) 0.4870(2) 0.02829(9) 0.0119(5) Uani 1 1 d . . .
Se7 Se 0.38694(19) 0.2205(2) 0.39125(9) 0.0140(5) Uani 1 1 d . . .
Se8 Se 0.02093(18) 0.2473(2) 0.10545(9) 0.0102(5) Uani 1 1 d . . .

loop_
_atom_site_aniso_label
_atom_site_aniso_U_11
_atom_site_aniso_U_22
_atom_site_aniso_U_33
_atom_site_aniso_U_23
_atom_site_aniso_U_13
_atom_site_aniso_U_12
Cs1 0.0114(7) 0.0204(7) 0.0115(7) 0.0005(5) 0.0028(6) -0.0006(6)
Cs2 0.0214(8) 0.0204(7) 0.0223(7) 0.0001(6) 0.0073(6) 0.0000(6)
Ag1 0.0247(11) 0.0169(9) 0.0129(8) 0.0019(7) 0.0063(8) 0.0049(7)
Ag2 0.0228(11) 0.0534(12) 0.0122(9) -0.0027(8) 0.0031(8) -0.0163(9)
Ga1 0.0081(13) 0.0103(11) 0.0077(10) 0.0006(9) 0.0010(10) 0.0027(9)
Ga2 0.0086(12) 0.0100(11) 0.0058(10) 0.0013(9) 0.0011(9) 0.0010(9)
Ga3 0.0067(12) 0.0105(11) 0.0058(10) 0.0010(9) 0.0003(9) 0.0001(9)
Ga4 0.0092(12) 0.0093(11) 0.0068(11) -0.0001(9) 0.0008(9) 0.0018(10)
Se1 0.0131(12) 0.0214(12) 0.0074(10) 0.0002(9) 0.0041(9) 0.0016(9)
Se2 0.0141(13) 0.0087(10) 0.0156(10) 0.0021(9) 0.0071(10) 0.0027(9)
Se3 0.0125(12) 0.0105(10) 0.0133(10) 0.0010(8) 0.0021(9) 0.0008(9)
Se4 0.0098(12) 0.0102(10) 0.0083(10) 0.0017(8) 0.0008(9) -0.0007(9)
Se5 0.0210(13) 0.0103(10) 0.0080(10) 0.0007(8) 0.0044(9) 0.0028(9)
Se6 0.0207(13) 0.0077(10) 0.0070(10) -0.0010(8) 0.0028(9) -0.0040(9)
Se7 0.0129(13) 0.0214(12) 0.0075(10) -0.0001(9) 0.0020(9) -0.0002(9)
Se8 0.0132(12) 0.0080(10) 0.0092(10) 0.0007(8) 0.0019(9) -0.0014(9)

loop_
_atom_type_symbol
_atom_type_description
_atom_type_scat_dispersion_real
_atom_type_scat_dispersion_imag
_atom_type_scat_source
Ga Ga 0.2307 1.6083 'International Tables Vol C Tables 4.2.6.8 and 6.1.1.4'
Se Se -0.0929 2.2259 'International Tables Vol C Tables 4.2.6.8 and 6.1.1.4'
Ag Ag -0.8971 1.1015 'International Tables Vol C Tables 4.2.6.8 and 6.1.1.4'
Cs Cs -0.3680 2.1192 'International Tables Vol C Tables 4.2.6.8 and 6.1.1.4'

loop_
_geom_angle_atom_site_label_1
_geom_angle_atom_site_label_2
_geom_angle_atom_site_label_3
_geom_angle
_geom_angle_site_symmetry_1
_geom_angle_site_symmetry_3
Se7 Cs1 Se3 147.75(6) . 3_666
Se7 Cs1 Se1 69.84(5) . .
Se3 Cs1 Se1 91.99(5) 3_666 .
Se7 Cs1 Se6 75.47(5) . 2_645
Se3 Cs1 Se6 131.15(6) 3_666 2_645
Se1 Cs1 Se6 135.21(6) . 2_645
Se7 Cs1 Se5 74.95(5) . 2_655
Se3 Cs1 Se5 94.74(5) 3_666 2_655
Se1 Cs1 Se5 122.51(6) . 2_655
Se6 Cs1 Se5 72.18(5) 2_645 2_655
Se7 Cs1 Se2 143.29(6) . 2_645
Se3 Cs1 Se2 59.01(5) 3_666 2_645
Se1 Cs1 Se2 90.53(5) . 2_645
Se6 Cs1 Se2 101.36(5) 2_645 2_645
Se5 Cs1 Se2 139.89(6) 2_655 2_645
Se7 Cs1 Se1 85.82(5) . 2_645
Se3 Cs1 Se1 119.88(5) 3_666 2_645
Se1 Cs1 Se1 84.77(5) . 2_645
Se6 Cs1 Se1 64.99(5) 2_645 2_645
Se5 Cs1 Se1 136.22(5) 2_655 2_645
Se2 Cs1 Se1 61.01(4) 2_645 2_645
Se7 Cs1 Ag2 97.55(5) . 2_645
Se3 Cs1 Ag2 93.31(5) 3_666 2_645
Se1 Cs1 Ag2 162.71(5) . 2_645
Se6 Cs1 Ag2 46.31(5) 2_645 2_645
Se5 Cs1 Ag2 40.60(4) 2_655 2_645
Se2 Cs1 Ag2 106.29(5) 2_645 2_645
Se1 Cs1 Ag2 106.65(5) 2_645 2_645
Se7 Cs1 Se4 135.89(5) . 1_655
Se3 Cs1 Se4 63.12(5) 3_666 1_655
Se1 Cs1 Se4 153.78(5) . 1_655
Se6 Cs1 Se4 68.16(5) 2_645 1_655
Se5 Cs1 Se4 70.87(5) 2_655 1_655
Se2 Cs1 Se4 70.15(5) 2_645 1_655
Se1 Cs1 Se4 100.09(5) 2_645 1_655
Ag2 Cs1 Se4 38.69(4) 2_645 1_655
Se7 Cs1 Ag1 144.21(5) . 2_645
Se3 Cs1 Ag1 67.82(5) 3_666 2_645
Se1 Cs1 Ag1 128.93(5) . 2_645
Se6 Cs1 Ag1 71.20(5) 2_645 2_645
Se5 Cs1 Ag1 106.12(6) 2_655 2_645
Se2 Cs1 Ag1 38.55(4) 2_645 2_645
Se1 Cs1 Ag1 68.65(4) 2_645 2_645
Ag2 Cs1 Ag1 68.17(4) 2_645 2_645
Se4 Cs1 Ag1 36.31(4) 1_655 2_645
Se7 Cs1 Ga3 90.94(5) . 2_645
Se3 Cs1 Ga3 121.31(5) 3_666 2_645
Se1 Cs1 Ga3 117.99(5) . 2_645
Se6 Cs1 Ga3 34.87(4) 2_645 2_645
Se5 Cs1 Ga3 106.31(5) 2_655 2_645
Se2 Cs1 Ga3 70.75(4) 2_645 2_645
Se1 Cs1 Ga3 34.01(4) 2_645 2_645
Ag2 Cs1 Ga3 72.65(5) 2_645 2_645
Se4 Cs1 Ga3 73.22(5) 1_655 2_645
Ag1 Cs1 Ga3 53.89(4) 2_645 2_645
Se7 Cs1 Ga4 34.84(4) . .
Se3 Cs1 Ga4 122.37(5) 3_666 .
Se1 Cs1 Ga4 35.01(4) . .
Se6 Cs1 Ga4 106.32(6) 2_645 .
Se5 Cs1 Ga4 99.47(6) 2_655 .
Se2 Cs1 Ga4 119.90(5) 2_645 .
Se1 Cs1 Ga4 84.57(5) 2_645 .
Ag2 Cs1 Ga4 131.31(5) 2_645 .
Se4 Cs1 Ga4 169.80(5) 1_655 .
Ag1 Cs1 Ga4 151.70(5) 2_645 .
Ga3 Cs1 Ga4 107.48(5) 2_645 .
Se5 Cs2 Se7 132.71(5) 3_655 2_655
Se5 Cs2 Se6 70.05(5) 3_655 3_665
Se7 Cs2 Se6 62.75(4) 2_655 3_665
Se5 Cs2 Se2 86.54(5) 3_655 2_645
Se7 Cs2 Se2 109.22(6) 2_655 2_645
Se6 Cs2 Se2 113.66(6) 3_665 2_645
Se5 Cs2 Se5 89.70(6) 3_655 .
Se7 Cs2 Se5 120.57(6) 2_655 .
Se6 Cs2 Se5 126.89(6) 3_665 .
Se2 Cs2 Se5 113.38(5) 2_645 .
Se5 Cs2 Se1 145.11(6) 3_655 .
Se7 Cs2 Se1 81.78(5) 2_655 .
Se6 Cs2 Se1 143.27(6) 3_665 .
Se2 Cs2 Se1 85.66(5) 2_645 .
Se5 Cs2 Se1 62.76(5) . .
Se5 Cs2 Ga3 124.93(6) 3_655 .
Se7 Cs2 Ga3 89.43(5) 2_655 .
Se6 Cs2 Ga3 129.88(6) 3_665 .
Se2 Cs2 Ga3 114.71(5) 2_645 .
Se5 Cs2 Ga3 35.48(4) . .
Se1 Cs2 Ga3 34.34(5) . .
Se5 Cs2 Se7 67.50(5) 3_655 4_565
Se7 Cs2 Se7 95.79(5) 2_655 4_565
Se6 Cs2 Se7 67.30(5) 3_665 4_565
Se2 Cs2 Se7 152.39(5) 2_645 4_565
Se5 Cs2 Se7 59.60(5) . 4_565
Se1 Cs2 Se7 110.00(6) . 4_565
Ga3 Cs2 Se7 75.95(5) . 4_565
Se5 Cs2 Se6 122.54(6) 3_655 .
Se7 Cs2 Se6 67.26(5) 2_655 .
Se6 Cs2 Se6 96.10(5) 3_665 .
Se2 Cs2 Se6 144.83(5) 2_645 .
Se5 Cs2 Se6 53.93(4) . .
Se1 Cs2 Se6 59.20(5) . .
Ga3 Cs2 Se6 33.89(4) . .
Se7 Cs2 Se6 56.12(5) 4_565 .
Se5 Cs2 Se3 121.51(6) 3_655 3_666
Se7 Cs2 Se3 55.80(4) 2_655 3_666
Se6 Cs2 Se3 87.73(5) 3_665 3_666
Se2 Cs2 Se3 53.42(5) 2_645 3_666
Se5 Cs2 Se3 141.38(5) . 3_666
Se1 Cs2 Se3 79.28(5) . 3_666
Ga3 Cs2 Se3 111.07(5) . 3_666
Se7 Cs2 Se3 149.49(5) 4_565 3_666
Se6 Cs2 Se3 112.85(5) . 3_666
Se5 Cs2 Ag2 37.89(4) 3_655 3_665
Se7 Cs2 Ag2 99.10(5) 2_655 3_665
Se6 Cs2 Ag2 43.04(4) 3_665 3_665
Se2 Cs2 Ag2 81.02(5) 2_645 3_665
Se5 Cs2 Ag2 126.41(5) . 3_665
Se1 Cs2 Ag2 166.18(6) . 3_665
Ga3 Cs2 Ag2 158.65(5) . 3_665
Se7 Cs2 Ag2 83.70(5) 4_565 3_665
Se6 Cs2 Ag2 133.91(5) . 3_665
Se3 Cs2 Ag2 89.77(5) 3_666 3_665
Se5 Cs2 Se7 59.35(4) 3_655 2_645
Se7 Cs2 Se7 162.83(7) 2_655 2_645
Se6 Cs2 Se7 128.16(5) 3_665 2_645
Se2 Cs2 Se7 55.60(4) 2_645 2_645
Se5 Cs2 Se7 65.93(5) . 2_645
Se1 Cs2 Se7 88.57(5) . 2_645
Ga3 Cs2 Se7 90.55(5) . 2_645
Se7 Cs2 Se7 100.86(4) 4_565 2_645
Se6 Cs2 Se7 119.36(5) . 2_645
Se3 Cs2 Se7 108.54(5) 3_666 2_645
Ag2 Cs2 Se7 86.95(4) 3_665 2_645
Se4 Ag1 Se8 107.14(8) 2 .
Se4 Ag1 Se2 117.43(8) 2 .
Se8 Ag1 Se2 116.08(8) . .
Se4 Ag1 Se3 112.11(8) 2 3_566
Se8 Ag1 Se3 110.94(8) . 3_566
Se2 Ag1 Se3 92.53(7) . 3_566
Se4 Ag1 Cs1 68.21(6) 2 2_655
Se8 Ag1 Cs1 101.05(7) . 2_655
Se2 Ag1 Cs1 61.08(6) . 2_655
Se3 Ag1 Cs1 145.54(7) 3_566 2_655
Se8 Ag2 Se4 113.04(9) 3_565 2
Se8 Ag2 Se5 120.57(8) 3_565 1_565
Se4 Ag2 Se5 117.10(8) 2 1_565
Se8 Ag2 Se6 99.03(8) 3_565 .
Se4 Ag2 Se6 100.88(8) 2 .
Se5 Ag2 Se6 100.80(9) 1_565 .
Se8 Ag2 Cs1 161.76(8) 3_565 2_655
Se4 Ag2 Cs1 73.87(6) 2 2_655
Se5 Ag2 Cs1 65.66(6) 1_565 2_655
Se6 Ag2 Cs1 62.76(5) . 2_655
Se8 Ag2 Cs2 82.75(6) 3_565 3_665
Se4 Ag2 Cs2 158.17(8) 2 3_665
Se5 Ag2 Cs2 60.99(6) 1_565 3_665
Se6 Ag2 Cs2 60.36(5) . 3_665
Cs1 Ag2 Cs2 86.74(5) 2_655 3_665
Se8 Ga1 Se3 111.45(10) 2 3_566
Se8 Ga1 Se2 111.31(10) 2 .
Se3 Ga1 Se2 105.98(10) 3_566 .
Se8 Ga1 Se4 105.29(9) 2 .
Se3 Ga1 Se4 112.27(10) 3_566 .
Se2 Ga1 Se4 110.65(10) . .
Se8 Ga1 Cs1 100.02(8) 2 1_455
Se3 Ga1 Cs1 54.05(6) 3_566 1_455
Se2 Ga1 Cs1 147.97(8) . 1_455
Se4 Ga1 Cs1 65.16(7) . 1_455
Se7 Ga2 Se6 109.75(10) . 4_566
Se7 Ga2 Se4 121.45(10) . .
Se6 Ga2 Se4 107.08(10) 4_566 .
Se7 Ga2 Se5 110.73(10) . 4_566
Se6 Ga2 Se5 96.71(9) 4_566 4_566
Se4 Ga2 Se5 108.23(10) . 4_566
Se7 Ga2 Cs2 69.89(7) . 4_566
Se6 Ga2 Cs2 70.01(7) 4_566 4_566
Se4 Ga2 Cs2 167.92(8) . 4_566
Se5 Ga2 Cs2 61.35(7) 4_566 4_566
Se1 Ga3 Se8 118.41(10) . .
Se1 Ga3 Se6 111.22(10) . .
Se8 Ga3 Se6 106.09(10) . .
Se1 Ga3 Se5 111.17(10) . .
Se8 Ga3 Se5 111.27(10) . .
Se6 Ga3 Se5 96.33(9) . .
Se1 Ga3 Cs2 65.55(7) . .
Se8 Ga3 Cs2 175.54(9) . .
Se6 Ga3 Cs2 73.35(7) . .
Se5 Ga3 Cs2 64.59(7) . .
Se1 Ga3 Cs1 61.66(7) . 2_655
Se8 Ga3 Cs1 103.16(8) . 2_655
Se6 Ga3 Cs1 58.97(6) . 2_655
Se5 Ga3 Cs1 142.43(9) . 2_655
Cs2 Ga3 Cs1 80.42(4) . 2_655
Se3 Ga4 Se2 132.05(12) 4_565 .
Se3 Ga4 Se7 101.59(10) 4_565 .
Se2 Ga4 Se7 102.41(10) . .
Se3 Ga4 Se1 103.81(10) 4_565 .
Se2 Ga4 Se1 103.32(9) . .
Se7 Ga4 Se1 113.98(11) . .
Se3 Ga4 Cs1 114.48(8) 4_565 .
Se2 Ga4 Cs1 113.43(8) . .
Se7 Ga4 Cs1 56.96(7) . .
Se1 Ga4 Cs1 57.02(7) . .
Ga3 Se1 Ga4 103.28(10) . .
Ga3 Se1 Cs1 165.45(9) . .
Ga4 Se1 Cs1 87.97(8) . .
Ga3 Se1 Cs1 84.33(7) . 2_655
Ga4 Se1 Cs1 97.00(8) . 2_655
Cs1 Se1 Cs1 103.67(6) . 2_655
Ga3 Se1 Cs2 80.10(7) . .
Ga4 Se1 Cs2 171.44(9) . .
Cs1 Se1 Cs2 87.52(5) . .
Cs1 Se1 Cs2 91.14(5) 2_655 .
Ga3 Se1 Cs1 77.40(7) . 2_645
Ga4 Se1 Cs1 87.87(7) . 2_645
Cs1 Se1 Cs1 94.08(5) . 2_645
Cs1 Se1 Cs1 161.72(7) 2_655 2_645
Cs2 Se1 Cs1 85.20(4) . 2_645
Ga4 Se2 Ga1 107.46(10) . .
Ga4 Se2 Ag1 97.15(9) . .
Ga1 Se2 Ag1 80.74(9) . .
Ga4 Se2 Cs1 98.22(7) . 2_655
Ga1 Se2 Cs1 149.71(9) . 2_655
Ag1 Se2 Cs1 80.37(6) . 2_655
Ga4 Se2 Cs2 104.16(8) . 2_655
Ga1 Se2 Cs2 102.32(8) . 2_655
Ag1 Se2 Cs2 156.25(7) . 2_655
Cs1 Se2 Cs2 86.26(5) 2_655 2_655
Ga4 Se3 Ga1 107.87(10) 4_566 3_566
Ga4 Se3 Ag1 101.05(9) 4_566 3_566
Ga1 Se3 Ag1 80.74(9) 3_566 3_566
Ga4 Se3 Cs1 106.99(8) 4_566 3_666
Ga1 Se3 Cs1 92.88(7) 3_566 3_666
Ag1 Se3 Cs1 151.85(8) 3_566 3_666
Ga4 Se3 Cs2 94.61(8) 4_566 3_666
Ga1 Se3 Cs2 157.38(8) 3_566 3_666
Ag1 Se3 Cs2 92.82(6) 3_566 3_666
Cs1 Se3 Cs2 82.59(5) 3_666 3_666
Ga1 Se4 Ga2 106.26(10) . .
Ga1 Se4 Ag1 104.47(8) . 2_545
Ga2 Se4 Ag1 101.31(9) . 2_545
Ga1 Se4 Ag2 112.70(9) . 2_545
Ga2 Se4 Ag2 108.98(9) . 2_545
Ag1 Se4 Ag2 121.67(9) 2_545 2_545
Ga1 Se4 Cs1 82.00(8) . 1_455
Ga2 Se4 Cs1 171.72(8) . 1_455
Ag1 Se4 Cs1 75.49(6) 2_545 1_455
Ag2 Se4 Cs1 67.44(6) 2_545 1_455
Ga2 Se5 Ga3 80.04(8) 4_565 .
Ga2 Se5 Ag2 109.12(10) 4_565 1_545
Ga3 Se5 Ag2 109.82(10) . 1_545
Ga2 Se5 Cs1 169.84(8) 4_565 2_645
Ga3 Se5 Cs1 89.82(7) . 2_645
Ag2 Se5 Cs1 73.74(6) 1_545 2_645
Ga2 Se5 Cs2 92.80(7) 4_565 3_655
Ga3 Se5 Cs2 168.36(9) . 3_655
Ag2 Se5 Cs2 81.12(6) 1_545 3_655
Cs1 Se5 Cs2 97.30(5) 2_645 3_655
Ga2 Se5 Cs2 84.33(8) 4_565 .
Ga3 Se5 Cs2 79.93(7) . .
Ag2 Se5 Cs2 164.26(9) 1_545 .
Cs1 Se5 Cs2 94.47(6) 2_645 .
Cs2 Se5 Cs2 90.30(6) 3_655 .
Ga2 Se6 Ga3 81.28(8) 4_565 .
Ga2 Se6 Ag2 126.50(10) 4_565 .
Ga3 Se6 Ag2 126.20(9) . .
Ga2 Se6 Cs1 162.48(9) 4_565 2_655
Ga3 Se6 Cs1 86.16(7) . 2_655
Ag2 Se6 Cs1 70.93(6) . 2_655
Ga2 Se6 Cs2 89.61(7) 4_565 3_665
Ga3 Se6 Cs2 156.28(9) . 3_665
Ag2 Se6 Cs2 76.60(5) . 3_665
Cs1 Se6 Cs2 97.23(5) 2_655 3_665
Ga2 Se6 Cs2 77.05(8) 4_565 .
Ga3 Se6 Cs2 72.76(7) . .
Ag2 Se6 Cs2 148.56(7) . .
Cs1 Se6 Cs2 87.62(6) 2_655 .
Cs2 Se6 Cs2 83.90(5) 3_665 .
Ga2 Se7 Ga4 101.04(11) . .
Ga2 Se7 Cs1 167.31(9) . .
Ga4 Se7 Cs1 88.20(8) . .
Ga2 Se7 Cs2 90.42(7) . 2_645
Ga4 Se7 Cs2 105.09(8) . 2_645
Cs1 Se7 Cs2 95.58(5) . 2_645
Ga2 Se7 Cs2 77.64(7) . 4_566
Ga4 Se7 Cs2 170.66(9) . 4_566
Cs1 Se7 Cs2 91.83(6) . 4_566
Cs2 Se7 Cs2 84.21(5) 2_645 4_566
Ga2 Se7 Cs2 81.99(7) . 2_655
Ga4 Se7 Cs2 91.52(7) . 2_655
Cs1 Se7 Cs2 89.16(5) . 2_655
Cs2 Se7 Cs2 162.83(7) 2_645 2_655
Cs2 Se7 Cs2 79.14(4) 4_566 2_655
Ga1 Se8 Ga3 106.21(10) 2_545 .
Ga1 Se8 Ag1 106.32(8) 2_545 .
Ga3 Se8 Ag1 99.95(9) . .
Ga1 Se8 Ag2 108.71(9) 2_545 3_565
Ga3 Se8 Ag2 108.11(9) . 3_565
Ag1 Se8 Ag2 125.87(9) . 3_565

loop_
_geom_bond_atom_site_label_1
_geom_bond_atom_site_label_2
_geom_bond_distance
_geom_bond_site_symmetry_2
Cs1 Se7 3.573(2) .
Cs1 Se3 3.574(2) 3_666
Cs1 Se1 3.576(3) .
Cs1 Se6 3.654(2) 2_645
Cs1 Se5 3.687(2) 2_655
Cs1 Se2 3.741(2) 2_645
Cs1 Se1 3.763(2) 2_645
Cs1 Ag2 3.884(3) 2_645
Cs1 Se4 4.041(3) 1_655
Cs1 Ag1 4.213(2) 2_645
Cs1 Ga3 4.255(2) 2_645
Cs1 Ga4 4.260(3) .
Cs2 Se5 3.749(2) 3_655
Cs2 Se7 3.774(2) 2_655
Cs2 Se6 3.785(2) 3_665
Cs2 Se2 3.788(3) 2_645
Cs2 Se5 3.831(3) .
Cs2 Se1 3.859(2) .
Cs2 Ga3 4.176(3) .
Cs2 Se7 4.176(3) 4_565
Cs2 Se6 4.189(3) .
Cs2 Se3 4.193(3) 3_666
Cs2 Ag2 4.236(2) 3_665
Cs2 Se7 4.260(2) 2_645
Ag1 Se4 2.577(2) 2
Ag1 Se8 2.590(2) .
Ag1 Se2 2.663(3) .
Ag1 Se3 2.666(3) 3_566
Ag1 Cs1 4.213(2) 2_655
Ag2 Se8 2.607(3) 3_565
Ag2 Se4 2.629(2) 2
Ag2 Se5 2.633(3) 1_565
Ag2 Se6 2.972(3) .
Ag2 Cs1 3.884(3) 2_655
Ag2 Cs2 4.236(2) 3_665
Ga1 Se8 2.409(3) 2
Ga1 Se3 2.409(3) 3_566
Ga1 Se2 2.413(3) .
Ga1 Se4 2.415(3) .
Ga1 Cs1 4.410(3) 1_455
Ga2 Se7 2.388(3) .
Ga2 Se6 2.424(3) 4_566
Ga2 Se4 2.426(3) .
Ga2 Se5 2.462(3) 4_566
Ga2 Cs2 4.344(3) 4_566
Ga3 Se1 2.392(3) .
Ga3 Se8 2.419(3) .
Ga3 Se6 2.438(3) .
Ga3 Se5 2.462(3) .
Ga3 Cs1 4.255(2) 2_655
Ga4 Se3 2.400(3) 4_565
Ga4 Se2 2.411(3) .
Ga4 Se7 2.435(3) .
Ga4 Se1 2.446(3) .
Se1 Cs1 3.763(2) 2_655
Se1 Cs1 4.283(2) 2_645
Se2 Cs1 3.741(2) 2_655
Se2 Cs2 3.788(3) 2_655
Se3 Ga4 2.400(3) 4_566
Se3 Ga1 2.409(3) 3_566
Se3 Ag1 2.666(3) 3_566
Se3 Cs1 3.574(2) 3_666
Se3 Cs2 4.193(3) 3_666
Se4 Ag1 2.577(2) 2_545
Se4 Ag2 2.629(2) 2_545
Se4 Cs1 4.041(3) 1_455
Se5 Ga2 2.462(3) 4_565
Se5 Ag2 2.633(3) 1_545
Se5 Cs1 3.687(2) 2_645
Se5 Cs2 3.749(2) 3_655
Se6 Ga2 2.424(3) 4_565
Se6 Cs1 3.654(2) 2_655
Se6 Cs2 3.785(2) 3_665
Se7 Cs2 3.774(2) 2_645
Se7 Cs2 4.176(3) 4_566
Se7 Cs2 4.260(2) 2_655
Se8 Ga1 2.409(3) 2_545
Se8 Ag2 2.607(3) 3_565
